data_1547805
loop_
_publ_author_name
'Li, Wanfang'
'Boon, Jie Kang'
'Zhao, Yu'

_publ_section_title
;
 Nickel-catalyzed difunctionalization of allyl moieties using
 organoboronic acids and halides with divergent regioselectivities.
;
_journal_issue 3
_journal_name_full 'Chemical science'
_journal_page_first 600
_journal_page_last 607
_journal_paper_doi 10.1039/c7sc03149a
_journal_volume 9
_journal_year 2018
_chemical_formula_moiety 'C21H19.50N3O0.50 '
_chemical_formula_sum 'C21 H19.5 N3 O0.5'
_chemical_formula_weight 321.89
_space_group_crystal_system monoclinic
_space_group_IT_number 15
_space_group_name_Hall '-C 2yc'
_space_group_name_H-M_alt 'C 1 2/c 1'
_symmetry_space_group_name_Hall '-C 2yc'
_symmetry_space_group_name_H-M 'C 1 2/c 1'
_atom_sites_solution_hydrogens mixed
_audit_creation_method SHELXL-2014/7
_audit_update_record
;
2017-07-19 deposited with the CCDC.
2017-10-26 downloaded from the CCDC.
;
_cell_angle_alpha 90
_cell_angle_beta 116.0890(10)
_cell_angle_gamma 90
_cell_formula_units_Z 8
_cell_length_a 35.5176(9)
_cell_length_b 4.65940(10)
_cell_length_c 23.3989(6)
_cell_measurement_reflns_used 1688
_cell_measurement_temperature 100(2)
_cell_measurement_theta_max 72.383
_cell_measurement_theta_min 2.770
_cell_volume 3477.76(15)
_computing_cell_refinement 'SHELXTL, Acta Cryst., Sect. A 2008, 64, 112-122.'
_computing_data_collection 'APEX3 v2016.6.0'
_computing_data_reduction 'Saint, APEX v2014.11.0.'
_computing_molecular_graphics Ortep3
_computing_publication_material 'APEX3 v2016.6.0'
_computing_structure_refinement 'SHELXL-2014/6 (Sheldrick, 2014)'
_computing_structure_solution 'SHELXT, Acta Cryst., Sect. A 2015, A71, 3-8.'
_diffrn_ambient_temperature 100(2)
_diffrn_measured_fraction_theta_full 0.993
_diffrn_measured_fraction_theta_max 0.992
_diffrn_measurement_device_type 'Bruker AXS D8 Venture '
_diffrn_measurement_method 'profile data from \q/2\q scans'
_diffrn_radiation_type CuK\a
_diffrn_radiation_wavelength 1.54178
_diffrn_reflns_av_R_equivalents 0.0514
_diffrn_reflns_av_unetI/netI 0.0400
_diffrn_reflns_Laue_measured_fraction_full 0.993
_diffrn_reflns_Laue_measured_fraction_max 0.992
_diffrn_reflns_limit_h_max 43
_diffrn_reflns_limit_h_min -43
_diffrn_reflns_limit_k_max 5
_diffrn_reflns_limit_k_min -5
_diffrn_reflns_limit_l_max 28
_diffrn_reflns_limit_l_min -28
_diffrn_reflns_number 13510
_diffrn_reflns_point_group_measured_fraction_full 0.993
_diffrn_reflns_point_group_measured_fraction_max 0.992
_diffrn_reflns_theta_full 67.679
_diffrn_reflns_theta_max 72.383
_diffrn_reflns_theta_min 2.770
_exptl_absorpt_coefficient_mu 0.592
_exptl_absorpt_correction_T_max 0.968
_exptl_absorpt_correction_T_min 0.785
_exptl_absorpt_correction_type multi-scan
_exptl_absorpt_process_details Sadabs
_exptl_crystal_colour 'pale yellow'
_exptl_crystal_density_diffrn 1.230
_exptl_crystal_description rod
_exptl_crystal_F_000 1364
_exptl_crystal_size_max 0.430
_exptl_crystal_size_mid 0.098
_exptl_crystal_size_min 0.055
_refine_diff_density_max 0.303
_refine_diff_density_min -0.248
_refine_diff_density_rms 0.050
_refine_ls_extinction_method none
_refine_ls_goodness_of_fit_ref 1.053
_refine_ls_hydrogen_treatment constr
_refine_ls_matrix_type full
_refine_ls_number_parameters 222
_refine_ls_number_reflns 3419
_refine_ls_number_restraints 0
_refine_ls_restrained_S_all 1.053
_refine_ls_R_factor_all 0.0583
_refine_ls_R_factor_gt 0.0467
_refine_ls_shift/su_max 0.001
_refine_ls_shift/su_mean 0.000
_refine_ls_structure_factor_coef Fsqd
_refine_ls_weighting_details 'w=1/[\s^2^(Fo^2^)+(0.0637P)^2^+2.0991P] where P=(Fo^2^+2Fc^2^)/3'
_refine_ls_weighting_scheme calc
_refine_ls_wR_factor_gt 0.1159
_refine_ls_wR_factor_ref 0.1232
_reflns_Friedel_coverage 0.000
_reflns_number_gt 2819
_reflns_number_total 3419
_reflns_threshold_expression 'I > 2\s(I)'
_cod_data_source_file c7sc03149a2.cif
_cod_data_source_block 6a
_cod_depositor_comments 'Adding full bibliography for 1547805.cif.'
_cod_original_formula_sum 'C21 H19.50 N3 O0.50'
_cod_database_code 1547805
_shelx_space_group_comment
;
The symmetry employed for this shelxl refinement is uniquely defined
by the following loop, which should always be used as a source of
symmetry information in preference to the above space-group names.
They are only intended as comments.
;
_shelx_estimated_absorpt_t_min 0.785
_shelx_estimated_absorpt_t_max 0.968

loop_
_space_group_symop_operation_xyz
'x, y, z'
'-x, y, -z+1/2'
'x+1/2, y+1/2, z'
'-x+1/2, y+1/2, -z+1/2'
'-x, -y, -z'
'x, -y, z-1/2'
'-x+1/2, -y+1/2, -z'
'x+1/2, -y+1/2, z-1/2'

loop_
_atom_site_label
_atom_site_type_symbol
_atom_site_fract_x
_atom_site_fract_y
_atom_site_fract_z
_atom_site_U_iso_or_equiv
_atom_site_adp_type
_atom_site_occupancy
_atom_site_site_symmetry_order
_atom_site_calc_flag
_atom_site_refinement_flags_posn
_atom_site_refinement_flags_adp
_atom_site_refinement_flags_occupancy
N3 N 0.53202(4) 0.2946(3) 0.57180(6) 0.0238(3) Uani 1 1 d . . .
N5 N 0.51497(4) 0.3900(3) 0.65862(6) 0.0242(3) Uani 1 1 d . . .
N7 N 0.48165(4) 0.6243(3) 0.56135(6) 0.0223(3) Uani 1 1 d . . .
H7 H 0.4793 0.6510 0.5227 0.027 Uiso 1 1 calc R U .
C1 C 0.56704(5) 0.0391(4) 0.66964(8) 0.0304(4) Uani 1 1 d . . .
H1 H 0.5870 -0.1004 0.6947 0.037 Uiso 1 1 calc R U .
C2 C 0.55997(5) 0.1024(3) 0.60781(8) 0.0278(3) Uani 1 1 d . . .
H2 H 0.5759 0.0035 0.5904 0.033 Uiso 1 1 calc R U .
C4 C 0.51005(4) 0.4325(3) 0.59855(7) 0.0205(3) Uani 1 1 d . . .
C6 C 0.54321(5) 0.1919(4) 0.69237(7) 0.0276(4) Uani 1 1 d . . .
H6 H 0.5471 0.1541 0.7345 0.033 Uiso 1 1 calc R U .
C7 C 0.45466(5) 0.7903(3) 0.58064(7) 0.0229(3) Uani 1 1 d . . .
H7A H 0.4435 0.9562 0.5516 0.027 Uiso 1 1 calc R U .
H7B H 0.4716 0.8661 0.6240 0.027 Uiso 1 1 calc R U .
C8 C 0.41775(5) 0.6166(3) 0.58034(7) 0.0208(3) Uani 1 1 d . . .
H8 H 0.4295 0.4543 0.6111 0.025 Uiso 1 1 calc R U .
C9 C 0.39206(5) 0.4948(3) 0.51705(7) 0.0216(3) Uani 1 1 d . . .
C10 C 0.37082(5) 0.3972(3) 0.46519(7) 0.0220(3) Uani 1 1 d . . .
C11 C 0.34430(4) 0.2696(3) 0.40490(7) 0.0201(3) Uani 1 1 d . . .
C12 C 0.34774(5) 0.3433(3) 0.34950(7) 0.0249(3) Uani 1 1 d . . .
H12 H 0.3677 0.4827 0.3512 0.030 Uiso 1 1 calc R U .
C13 C 0.32211(5) 0.2138(3) 0.29209(7) 0.0269(3) Uani 1 1 d . . .
H13 H 0.3247 0.2651 0.2547 0.032 Uiso 1 1 calc R U .
C14 C 0.29282(5) 0.0107(3) 0.28878(7) 0.0257(3) Uani 1 1 d . . .
H14 H 0.2755 -0.0787 0.2494 0.031 Uiso 1 1 calc R U .
C15 C 0.28895(5) -0.0615(4) 0.34347(8) 0.0293(4) Uani 1 1 d . . .
H15 H 0.2687 -0.1995 0.3414 0.035 Uiso 1 1 calc R U .
C16 C 0.31436(5) 0.0663(3) 0.40080(8) 0.0269(3) Uani 1 1 d . . .
H16 H 0.3114 0.0153 0.4380 0.032 Uiso 1 1 calc R U .
C17 C 0.39119(5) 0.8077(3) 0.60303(8) 0.0256(3) Uani 1 1 d . . .
H17A H 0.4100 0.9035 0.6433 0.031 Uiso 1 1 calc R U .
H17B H 0.3771 0.9587 0.5709 0.031 Uiso 1 1 calc R U .
C18 C 0.35872(5) 0.6383(3) 0.61330(7) 0.0245(3) Uani 1 1 d . . .
C19 C 0.31776(6) 0.6139(4) 0.56656(9) 0.0382(4) Uani 1 1 d . . .
H19 H 0.3094 0.7125 0.5273 0.046 Uiso 1 1 calc R U .
C20 C 0.28874(6) 0.4463(5) 0.57654(10) 0.0473(5) Uani 1 1 d . . .
H20 H 0.2607 0.4333 0.5443 0.057 Uiso 1 1 calc R U .
C21 C 0.30030(6) 0.2989(4) 0.63293(10) 0.0434(5) Uani 1 1 d . . .
H21 H 0.2805 0.1830 0.6394 0.052 Uiso 1 1 calc R U .
C22 C 0.34091(6) 0.3217(4) 0.67987(9) 0.0364(4) Uani 1 1 d . . .
H22 H 0.3491 0.2214 0.7189 0.044 Uiso 1 1 calc R U .
C23 C 0.36984(5) 0.4906(3) 0.67027(8) 0.0284(4) Uani 1 1 d . . .
H23 H 0.3977 0.5058 0.7030 0.034 Uiso 1 1 calc R U .
O1W O 0.5000 0.7348(4) 0.7500 0.0549(6) Uani 1 2 d S T P
HO1W H 0.5006 0.6074 0.7198 0.066 Uiso 0.5 1 d . U P

loop_
_atom_site_aniso_label
_atom_site_aniso_U_11
_atom_site_aniso_U_22
_atom_site_aniso_U_33
_atom_site_aniso_U_23
_atom_site_aniso_U_13
_atom_site_aniso_U_12
N3 0.0231(6) 0.0244(6) 0.0256(6) 0.0033(5) 0.0122(5) -0.0017(5)
N5 0.0261(6) 0.0253(6) 0.0192(6) -0.0001(5) 0.0082(5) -0.0083(5)
N7 0.0243(6) 0.0238(6) 0.0202(6) 0.0018(5) 0.0110(5) -0.0010(5)
C1 0.0260(8) 0.0275(8) 0.0305(8) 0.0085(7) 0.0057(7) -0.0029(6)
C2 0.0232(7) 0.0275(8) 0.0322(8) 0.0041(7) 0.0116(7) -0.0006(6)
C4 0.0210(7) 0.0193(7) 0.0209(7) -0.0003(5) 0.0087(6) -0.0073(5)
C6 0.0285(8) 0.0289(8) 0.0209(7) 0.0030(6) 0.0068(6) -0.0109(6)
C7 0.0280(8) 0.0168(7) 0.0240(7) -0.0006(6) 0.0117(6) -0.0018(6)
C8 0.0260(7) 0.0167(7) 0.0211(7) 0.0000(6) 0.0116(6) 0.0000(6)
C9 0.0228(7) 0.0193(7) 0.0259(8) 0.0001(6) 0.0138(6) 0.0011(6)
C10 0.0217(7) 0.0213(7) 0.0243(8) -0.0001(6) 0.0114(6) 0.0015(6)
C11 0.0202(7) 0.0185(7) 0.0212(7) -0.0013(6) 0.0087(6) 0.0046(5)
C12 0.0279(8) 0.0231(7) 0.0270(8) -0.0007(6) 0.0150(6) -0.0021(6)
C13 0.0326(8) 0.0268(8) 0.0229(7) 0.0017(6) 0.0137(6) 0.0028(6)
C14 0.0242(7) 0.0257(8) 0.0223(7) -0.0027(6) 0.0057(6) 0.0039(6)
C15 0.0267(8) 0.0295(8) 0.0298(8) -0.0003(7) 0.0106(7) -0.0060(6)
C16 0.0270(8) 0.0303(8) 0.0250(8) 0.0009(6) 0.0128(6) -0.0026(6)
C17 0.0329(8) 0.0198(7) 0.0276(8) -0.0027(6) 0.0165(7) 0.0021(6)
C18 0.0309(8) 0.0218(7) 0.0256(7) -0.0015(6) 0.0168(6) 0.0070(6)
C19 0.0335(9) 0.0502(11) 0.0324(9) 0.0082(8) 0.0159(8) 0.0062(8)
C20 0.0272(9) 0.0696(14) 0.0456(11) -0.0043(10) 0.0164(8) -0.0065(9)
C21 0.0452(11) 0.0444(11) 0.0566(12) -0.0033(9) 0.0372(10) -0.0055(9)
C22 0.0478(10) 0.0323(9) 0.0423(10) 0.0066(8) 0.0320(9) 0.0082(8)
C23 0.0344(8) 0.0278(8) 0.0274(8) 0.0019(7) 0.0176(7) 0.0087(7)
O1W 0.1076(18) 0.0351(10) 0.0451(11) 0.000 0.0548(13) 0.000

loop_
_atom_type_symbol
_atom_type_description
_atom_type_scat_dispersion_real
_atom_type_scat_dispersion_imag
_atom_type_scat_source
C C 0.0181 0.0091 'International Tables Vol C Tables 4.2.6.8 and 6.1.1.4'
H H 0.0000 0.0000 'International Tables Vol C Tables 4.2.6.8 and 6.1.1.4'
N N 0.0311 0.0180 'International Tables Vol C Tables 4.2.6.8 and 6.1.1.4'
O O 0.0492 0.0322 'International Tables Vol C Tables 4.2.6.8 and 6.1.1.4'

loop_
_geom_angle_atom_site_label_1
_geom_angle_atom_site_label_2
_geom_angle_atom_site_label_3
_geom_angle
C2 N3 C4 116.60(13)
C6 N5 C4 115.85(14)
C4 N7 C7 124.38(12)
C4 N7 H7 117.8
C7 N7 H7 117.8
C6 C1 C2 115.61(15)
C6 C1 H1 122.2
C2 C1 H1 122.2
N3 C2 C1 123.19(15)
N3 C2 H2 118.4
C1 C2 H2 118.4
N7 C4 N5 119.23(13)
N7 C4 N3 115.89(13)
N5 C4 N3 124.88(14)
N5 C6 C1 123.86(14)
N5 C6 H6 118.1
C1 C6 H6 118.1
N7 C7 C8 113.39(12)
N7 C7 H7A 108.9
C8 C7 H7A 108.9
N7 C7 H7B 108.9
C8 C7 H7B 108.9
H7A C7 H7B 107.7
C9 C8 C7 110.99(12)
C9 C8 C17 111.42(12)
C7 C8 C17 110.00(12)
C9 C8 H8 108.1
C7 C8 H8 108.1
C17 C8 H8 108.1
C10 C9 C8 179.42(17)
C9 C10 C11 176.61(16)
C16 C11 C12 118.56(14)
C16 C11 C10 119.95(13)
C12 C11 C10 121.49(14)
C13 C12 C11 120.25(14)
C13 C12 H12 119.9
C11 C12 H12 119.9
C14 C13 C12 120.62(14)
C14 C13 H13 119.7
C12 C13 H13 119.7
C13 C14 C15 119.43(14)
C13 C14 H14 120.3
C15 C14 H14 120.3
C16 C15 C14 120.29(15)
C16 C15 H15 119.9
C14 C15 H15 119.9
C15 C16 C11 120.84(14)
C15 C16 H16 119.6
C11 C16 H16 119.6
C18 C17 C8 112.24(12)
C18 C17 H17A 109.2
C8 C17 H17A 109.2
C18 C17 H17B 109.2
C8 C17 H17B 109.2
H17A C17 H17B 107.9
C19 C18 C23 118.09(15)
C19 C18 C17 121.99(15)
C23 C18 C17 119.87(15)
C18 C19 C20 120.72(17)
C18 C19 H19 119.6
C20 C19 H19 119.6
C21 C20 C19 120.57(18)
C21 C20 H20 119.7
C19 C20 H20 119.7
C22 C21 C20 119.33(17)
C22 C21 H21 120.3
C20 C21 H21 120.3
C21 C22 C23 120.24(17)
C21 C22 H22 119.9
C23 C22 H22 119.9
C22 C23 C18 121.05(16)
C22 C23 H23 119.5
C18 C23 H23 119.5

loop_
_geom_bond_atom_site_label_1
_geom_bond_atom_site_label_2
_geom_bond_distance
N3 C2 1.327(2)
N3 C4 1.3578(19)
N5 C6 1.336(2)
N5 C4 1.3526(18)
N7 C4 1.342(2)
N7 C7 1.4496(19)
N7 H7 0.8800
C1 C6 1.379(2)
C1 C2 1.387(2)
C1 H1 0.9500
C2 H2 0.9500
C6 H6 0.9500
C7 C8 1.538(2)
C7 H7A 0.9900
C7 H7B 0.9900
C8 C9 1.469(2)
C8 C17 1.5509(19)
C8 H8 1.0000
C9 C10 1.201(2)
C10 C11 1.436(2)
C11 C16 1.395(2)
C11 C12 1.397(2)
C12 C13 1.386(2)
C12 H12 0.9500
C13 C14 1.383(2)
C13 H13 0.9500
C14 C15 1.387(2)
C14 H14 0.9500
C15 C16 1.380(2)
C15 H15 0.9500
C16 H16 0.9500
C17 C18 1.501(2)
C17 H17A 0.9900
C17 H17B 0.9900
C18 C19 1.388(2)
C18 C23 1.394(2)
C19 C20 1.392(3)
C19 H19 0.9500
C20 C21 1.380(3)
C20 H20 0.9500
C21 C22 1.380(3)
C21 H21 0.9500
C22 C23 1.389(2)
C22 H22 0.9500
C23 H23 0.9500
O1W HO1W 0.9302(12)

loop_
_geom_torsion_atom_site_label_1
_geom_torsion_atom_site_label_2
_geom_torsion_atom_site_label_3
_geom_torsion_atom_site_label_4
_geom_torsion
C4 N3 C2 C1 0.4(2)
C6 C1 C2 N3 -0.6(2)
C7 N7 C4 N5 -1.1(2)
C7 N7 C4 N3 179.04(13)
C6 N5 C4 N7 178.73(13)
C6 N5 C4 N3 -1.4(2)
C2 N3 C4 N7 -179.43(13)
C2 N3 C4 N5 0.7(2)
C4 N5 C6 C1 1.1(2)
C2 C1 C6 N5 -0.2(2)
C4 N7 C7 C8 -76.62(18)
N7 C7 C8 C9 -57.58(16)
N7 C7 C8 C17 178.65(12)
C16 C11 C12 C13 -0.6(2)
C10 C11 C12 C13 179.13(14)
C11 C12 C13 C14 0.1(2)
C12 C13 C14 C15 0.6(2)
C13 C14 C15 C16 -0.6(2)
C14 C15 C16 C11 0.0(2)
C12 C11 C16 C15 0.6(2)
C10 C11 C16 C15 -179.16(15)
C9 C8 C17 C18 65.28(16)
C7 C8 C17 C18 -171.20(13)
C8 C17 C18 C19 -94.92(18)
C8 C17 C18 C23 82.58(17)
C23 C18 C19 C20 0.0(3)
C17 C18 C19 C20 177.52(17)
C18 C19 C20 C21 -0.6(3)
C19 C20 C21 C22 0.7(3)
C20 C21 C22 C23 -0.2(3)
C21 C22 C23 C18 -0.5(2)
C19 C18 C23 C22 0.6(2)
C17 C18 C23 C22 -177.02(14)
